data_4109747
loop_
_publ_author_name
'Zhong-Ming Sun'
'Hai Xiao'
'Jun Li'
'Lai-Sheng Wang'

_publ_section_title
;
 Pd2@Sn184-: Fusion of Two Endohedral Stannaspherenes
;
_journal_name_full 'Journal of the American Chemical Society'
_journal_page_first 9560
_journal_page_last 9561
_journal_paper_doi 10.1021/ja0728674
_journal_volume 129
_journal_year 2007
_chemical_formula_sum 'C78 H168 K4 N14 O24 Pd2 Sn18'
_chemical_formula_weight 4191.88
_chemical_name_systematic
; 
 ? 
;
_space_group_IT_number 2
_symmetry_cell_setting triclinic
_symmetry_space_group_name_Hall '-P 1'
_symmetry_space_group_name_H-M 'P -1'
_atom_sites_solution_hydrogens geom
_atom_sites_solution_primary direct
_atom_sites_solution_secondary difmap
_audit_creation_method SHELXL-97
_cell_angle_alpha 115.71(3)
_cell_angle_beta 98.62(3)
_cell_angle_gamma 100.53(3)
_cell_formula_units_Z 1
_cell_length_a 14.913(3)
_cell_length_b 15.930(3)
_cell_length_c 16.270(3)
_cell_measurement_reflns_used 621
_cell_measurement_temperature 273(2)
_cell_measurement_theta_max 39.00
_cell_measurement_theta_min 3.12
_cell_volume 3307.3(17)
_computing_structure_refinement 'SHELXL-97 (Sheldrick, 1997)'
_computing_structure_solution 'SHELXS-97 (Sheldrick, 1990)'
_diffrn_ambient_temperature 273(2)
_diffrn_measured_fraction_theta_full 0.958
_diffrn_measured_fraction_theta_max 0.958
_diffrn_measurement_device_type 'Brucker Proteum Diffractometer'
_diffrn_measurement_method 'narrow frame method'
_diffrn_radiation_monochromator graphite
_diffrn_radiation_source 'fine-focus sealed tube'
_diffrn_radiation_type CuK\a
_diffrn_radiation_wavelength 1.54178
_diffrn_reflns_av_R_equivalents 0.0709
_diffrn_reflns_av_sigmaI/netI 0.0690
_diffrn_reflns_limit_h_max 12
_diffrn_reflns_limit_h_min -12
_diffrn_reflns_limit_k_max 11
_diffrn_reflns_limit_k_min -13
_diffrn_reflns_limit_l_max 13
_diffrn_reflns_limit_l_min -11
_diffrn_reflns_number 10371
_diffrn_reflns_theta_full 39.00
_diffrn_reflns_theta_max 39.00
_diffrn_reflns_theta_min 3.12
_diffrn_standards_decay_% <1.0%
_exptl_absorpt_coefficient_mu 30.225
_exptl_absorpt_correction_T_max 1.0
_exptl_absorpt_correction_T_min 0.24
_exptl_absorpt_correction_type sadabs
_exptl_crystal_colour gray
_exptl_crystal_density_diffrn 2.105
_exptl_crystal_description needle-like
_exptl_crystal_F_000 1994
_exptl_crystal_size_max 0.20
_exptl_crystal_size_mid 0.04
_exptl_crystal_size_min 0.04
_refine_diff_density_max 1.059
_refine_diff_density_min -0.781
_refine_diff_density_rms 0.150
_refine_ls_extinction_method none
_refine_ls_goodness_of_fit_ref 1.027
_refine_ls_hydrogen_treatment mixed
_refine_ls_matrix_type full
_refine_ls_number_parameters 621
_refine_ls_number_reflns 3605
_refine_ls_number_restraints 2
_refine_ls_restrained_S_all 1.027
_refine_ls_R_factor_all 0.0690
_refine_ls_R_factor_gt 0.0499
_refine_ls_shift/su_max 0.005
_refine_ls_shift/su_mean 0.000
_refine_ls_structure_factor_coef Fsqd
_refine_ls_weighting_details 'calc w=1/[\s^2^(Fo^2^)+(0.0752P)^2^+22.6913P] where P=(Fo^2^+2Fc^2^)/3'
_refine_ls_weighting_scheme calc
_refine_ls_wR_factor_gt 0.1204
_refine_ls_wR_factor_ref 0.1322
_reflns_number_gt 2803
_reflns_number_total 3605
_reflns_threshold_expression >2sigma(I)
_cod_data_source_file ja0728674si20070424_060610.cif
_cod_data_source_block 1
_cod_original_cell_volume 3307.3(12)
_cod_original_sg_symbol_Hall -P_1
_cod_database_code 4109747

loop_
_symmetry_equiv_pos_as_xyz
'x, y, z'
'-x, -y, -z'

loop_
_atom_site_label
_atom_site_type_symbol
_atom_site_fract_x
_atom_site_fract_y
_atom_site_fract_z
_atom_site_U_iso_or_equiv
_atom_site_adp_type
_atom_site_occupancy
_atom_site_symmetry_multiplicity
_atom_site_calc_flag
_atom_site_refinement_flags
Pd1 Pd 0.59591(12) 1.00948(12) 0.57873(12) 0.0432(6) Uani 1 1 d .
Sn1 Sn 0.58739(12) 1.17957(11) 0.74166(11) 0.0531(6) Uani 1 1 d .
Sn2 Sn 0.26298(12) 0.96286(12) 0.52023(12) 0.0566(6) Uani 1 1 d .
Sn3 Sn 0.44040(12) 0.98512(12) 0.66238(12) 0.0565(6) Uani 1 1 d .
Sn4 Sn 0.55100(13) 0.82948(11) 0.58306(12) 0.0554(6) Uani 1 1 d .
Sn5 Sn 0.41210(12) 1.15758(12) 0.59625(12) 0.0553(6) Uani 1 1 d .
Sn6 Sn 0.62155(12) 1.18144(12) 0.55641(12) 0.0552(6) Uani 1 1 d .
Sn7 Sn 0.77569(12) 1.14879(12) 0.69697(12) 0.0608(7) Uani 1 1 d .
Sn8 Sn 0.75388(12) 0.93384(12) 0.60264(13) 0.0587(7) Uani 1 1 d .
Sn9 Sn 0.66112(13) 1.02091(12) 0.76165(12) 0.0605(7) Uani 1 1 d .
K1 K -0.1642(4) 0.4320(3) 0.2888(3) 0.0461(16) Uani 1 1 d .
K2 K -0.2430(4) 0.6999(3) -0.0525(3) 0.0455(16) Uani 1 1 d .
N1 N -0.145(2) 0.6218(17) 0.284(2) 0.071(7) Uani 1 1 d .
N2 N -0.174(2) 0.2445(15) 0.297(2) 0.072(8) Uani 1 1 d .
N3 N -0.376(2) 0.5220(18) -0.2212(19) 0.077(8) Uani 1 1 d .
N4 N -0.1130(19) 0.8764(17) 0.1151(15) 0.064(7) Uani 1 1 d .
N5 N 0.0048(19) 0.9240(19) 0.554(2) 0.144(11) Uani 1 1 d D
H5C H -0.0131 0.8689 0.5031 0.173 Uiso 1 1 calc R
H5D H 0.0180 0.9263 0.6080 0.173 Uiso 1 1 calc R
N6 N -0.490(3) 0.798(3) -0.172(3) 0.30(3) Uani 1 1 d .
H6C H -0.5484 0.7729 -0.1782 0.359 Uiso 1 1 calc R
H6D H -0.4675 0.7808 -0.2208 0.359 Uiso 1 1 calc R
N7 N -0.430(3) 0.932(3) 0.064(3) 0.205(17) Uani 1 1 d .
H7C H -0.3713 0.9511 0.0678 0.246 Uiso 1 1 calc R
H7D H -0.4492 0.9484 0.1149 0.246 Uiso 1 1 calc R
O1 O 0.0162(14) 0.5723(16) 0.3683(12) 0.072(7) Uani 1 1 d .
O2 O 0.0061(15) 0.387(2) 0.3415(14) 0.078(6) Uani 1 1 d .
O3 O -0.2002(13) 0.4303(17) 0.1062(12) 0.063(5) Uani 1 1 d .
O4 O -0.2436(13) 0.2558(14) 0.1199(14) 0.075(6) Uani 1 1 d .
O5 O -0.2790(15) 0.5508(17) 0.3742(13) 0.083(6) Uani 1 1 d .
O6 O -0.2687(11) 0.3936(15) 0.4088(12) 0.062(5) Uani 1 1 d .
O7 O -0.3016(15) 0.7049(16) -0.2242(13) 0.067(5) Uani 1 1 d .
O8 O -0.1563(14) 0.8603(15) -0.0764(18) 0.077(6) Uani 1 1 d .
O9 O -0.1778(15) 0.5358(13) -0.1398(13) 0.058(5) Uani 1 1 d .
O10 O -0.0662(13) 0.6915(16) 0.0341(14) 0.067(6) Uani 1 1 d .
O11 O -0.4168(13) 0.6000(16) -0.0326(18) 0.070(5) Uani 1 1 d .
O12 O -0.3023(17) 0.7841(17) 0.1146(14) 0.067(6) Uani 1 1 d .
C1 C -0.159(2) 0.598(3) 0.183(3) 0.078(10) Uani 1 1 d .
H1A H -0.1718 0.6524 0.1773 0.093 Uiso 1 1 calc R
H1B H -0.0993 0.5915 0.1676 0.093 Uiso 1 1 calc R
C2 C -0.231(2) 0.512(3) 0.114(2) 0.081(11) Uani 1 1 d .
H2A H -0.2894 0.5106 0.1333 0.097 Uiso 1 1 calc R
H2B H -0.2416 0.5122 0.0539 0.097 Uiso 1 1 calc R
C3 C -0.269(2) 0.342(3) 0.034(2) 0.080(10) Uani 1 1 d .
H3A H -0.2722 0.3391 -0.0271 0.096 Uiso 1 1 calc R
H3B H -0.3303 0.3409 0.0465 0.096 Uiso 1 1 calc R
C4 C -0.239(2) 0.260(2) 0.035(2) 0.081(10) Uani 1 1 d .
H4A H -0.2798 0.2007 -0.0181 0.098 Uiso 1 1 calc R
H4B H -0.1751 0.2658 0.0289 0.098 Uiso 1 1 calc R
C5 C -0.227(2) 0.170(2) 0.118(3) 0.103(12) Uani 1 1 d .
H5A H -0.1627 0.1695 0.1142 0.124 Uiso 1 1 calc R
H5B H -0.2698 0.1137 0.0627 0.124 Uiso 1 1 calc R
C6 C -0.243(2) 0.168(2) 0.209(3) 0.105(12) Uani 1 1 d .
H6A H -0.3056 0.1741 0.2141 0.126 Uiso 1 1 calc R
H6B H -0.2404 0.1054 0.2037 0.126 Uiso 1 1 calc R
C7 C -0.051(4) 0.686(2) 0.346(2) 0.099(13) Uani 1 1 d .
H7A H -0.0360 0.7384 0.3303 0.119 Uiso 1 1 calc R
H7B H -0.0563 0.7145 0.4102 0.119 Uiso 1 1 calc R
C8 C 0.029(2) 0.644(3) 0.342(2) 0.084(12) Uani 1 1 d .
H8A H 0.0369 0.6177 0.2787 0.101 Uiso 1 1 calc R
H8B H 0.0857 0.6952 0.3843 0.101 Uiso 1 1 calc R
C9 C 0.096(2) 0.533(3) 0.360(3) 0.105(14) Uani 1 1 d .
H9A H 0.1549 0.5840 0.3970 0.126 Uiso 1 1 calc R
H9B H 0.0988 0.5005 0.2949 0.126 Uiso 1 1 calc R
C10 C 0.081(3) 0.462(3) 0.398(3) 0.091(11) Uani 1 1 d .
H10A H 0.1367 0.4394 0.4035 0.109 Uiso 1 1 calc R
H10B H 0.0712 0.4942 0.4610 0.109 Uiso 1 1 calc R
C11 C -0.005(2) 0.317(3) 0.374(2) 0.085(10) Uani 1 1 d .
H11A H -0.0189 0.3447 0.4345 0.102 Uiso 1 1 calc R
H11B H 0.0544 0.3006 0.3819 0.102 Uiso 1 1 calc R
C12 C -0.082(3) 0.226(2) 0.306(3) 0.098(12) Uani 1 1 d .
H12A H -0.0688 0.2000 0.2443 0.117 Uiso 1 1 calc R
H12B H -0.0826 0.1784 0.3276 0.117 Uiso 1 1 calc R
C13 C -0.223(3) 0.662(2) 0.321(3) 0.099(12) Uani 1 1 d .
H13A H -0.2811 0.6286 0.2708 0.119 Uiso 1 1 calc R
H13B H -0.2083 0.7298 0.3378 0.119 Uiso 1 1 calc R
C14 C -0.241(3) 0.652(3) 0.406(2) 0.108(13) Uani 1 1 d .
H14A H -0.1830 0.6774 0.4556 0.129 Uiso 1 1 calc R
H14B H -0.2859 0.6868 0.4317 0.129 Uiso 1 1 calc R
C15 C -0.318(2) 0.537(2) 0.444(2) 0.093(11) Uani 1 1 d .
H15A H -0.3734 0.5609 0.4492 0.112 Uiso 1 1 calc R
H15B H -0.2722 0.5730 0.5049 0.112 Uiso 1 1 calc R
C16 C -0.345(2) 0.433(2) 0.418(2) 0.077(9) Uiso 1 1 d .
H16A H -0.3715 0.4247 0.4657 0.093 Uiso 1 1 calc R
H16B H -0.3933 0.3976 0.3585 0.093 Uiso 1 1 calc R
C17 C -0.292(3) 0.297(3) 0.393(2) 0.104(12) Uani 1 1 d .
H17A H -0.3443 0.2578 0.3372 0.125 Uiso 1 1 calc R
H17B H -0.3119 0.2949 0.4463 0.125 Uiso 1 1 calc R
C18 C -0.211(3) 0.256(2) 0.380(3) 0.103(13) Uani 1 1 d .
H18A H -0.2285 0.1926 0.3765 0.123 Uiso 1 1 calc R
H18B H -0.1593 0.2966 0.4362 0.123 Uiso 1 1 calc R
C19 C 0.013(3) 1.015(2) 0.547(2) 0.163(18) Uiso 1 1 d D
H19A H -0.0291 1.0504 0.5786 0.195 Uiso 1 1 calc R
H19B H 0.0771 1.0571 0.5749 0.195 Uiso 1 1 calc R
C21 C -0.415(3) 0.550(3) -0.288(2) 0.105(13) Uani 1 1 d .
H21A H -0.4631 0.5807 -0.2649 0.126 Uiso 1 1 calc R
H21B H -0.4470 0.4913 -0.3466 0.126 Uiso 1 1 calc R
C22 C -0.354(3) 0.614(3) -0.311(2) 0.089(11) Uani 1 1 d .
H22A H -0.3924 0.6293 -0.3540 0.107 Uiso 1 1 calc R
H22B H -0.3106 0.5824 -0.3422 0.107 Uiso 1 1 calc R
C23 C -0.232(3) 0.768(3) -0.241(2) 0.098(12) Uani 1 1 d .
H23A H -0.2598 0.7728 -0.2965 0.118 Uiso 1 1 calc R
H23B H -0.1786 0.7421 -0.2526 0.118 Uiso 1 1 calc R
C24 C -0.201(3) 0.866(3) -0.157(3) 0.114(13) Uani 1 1 d .
H24A H -0.1571 0.9100 -0.1680 0.137 Uiso 1 1 calc R
H24B H -0.2550 0.8903 -0.1450 0.137 Uiso 1 1 calc R
C25 C -0.141(2) 0.952(3) 0.006(3) 0.102(11) Uani 1 1 d .
H25A H -0.1990 0.9589 0.0238 0.122 Uiso 1 1 calc R
H25B H -0.1156 1.0051 -0.0063 0.122 Uiso 1 1 calc R
C26 C -0.068(2) 0.951(2) 0.084(3) 0.106(12) Uani 1 1 d .
H26A H -0.0458 1.0155 0.1385 0.127 Uiso 1 1 calc R
H26B H -0.0140 0.9346 0.0612 0.127 Uiso 1 1 calc R
C27 C -0.453(2) 0.471(2) -0.193(2) 0.092(11) Uani 1 1 d .
H27A H -0.5044 0.4279 -0.2481 0.111 Uiso 1 1 calc R
H27B H -0.4274 0.4323 -0.1680 0.111 Uiso 1 1 calc R
C28 C -0.488(2) 0.541(2) -0.121(3) 0.104(12) Uani 1 1 d .
H28A H -0.5081 0.5832 -0.1445 0.125 Uiso 1 1 calc R
H28B H -0.5419 0.5068 -0.1113 0.125 Uiso 1 1 calc R
C29 C -0.448(2) 0.664(2) 0.044(2) 0.072(10) Uani 1 1 d .
H29A H -0.4969 0.6259 0.0566 0.087 Uiso 1 1 calc R
H29B H -0.4761 0.7051 0.0241 0.087 Uiso 1 1 calc R
C30 C -0.373(3) 0.726(3) 0.130(2) 0.081(10) Uani 1 1 d .
H30A H -0.3984 0.7662 0.1794 0.097 Uiso 1 1 calc R
H30B H -0.3454 0.6852 0.1513 0.097 Uiso 1 1 calc R
C31 C -0.236(3) 0.855(3) 0.197(2) 0.076(10) Uani 1 1 d .
H31A H -0.2036 0.8247 0.2272 0.091 Uiso 1 1 calc R
H31B H -0.2692 0.8935 0.2403 0.091 Uiso 1 1 calc R
C32 C -0.167(3) 0.9201(18) 0.181(2) 0.072(11) Uani 1 1 d .
H32A H -0.2001 0.9564 0.1584 0.086 Uiso 1 1 calc R
H32B H -0.1231 0.9665 0.2412 0.086 Uiso 1 1 calc R
C33 C -0.322(2) 0.458(2) -0.265(2) 0.068(9) Uani 1 1 d .
H33A H -0.2899 0.4804 -0.3024 0.081 Uiso 1 1 calc R
H33B H -0.3650 0.3939 -0.3081 0.081 Uiso 1 1 calc R
C34 C -0.250(2) 0.4474(18) -0.198(2) 0.054(9) Uani 1 1 d .
H34A H -0.2808 0.4274 -0.1584 0.065 Uiso 1 1 calc R
H34B H -0.2218 0.3973 -0.2334 0.065 Uiso 1 1 calc R
C35 C -0.104(2) 0.525(2) -0.084(2) 0.063(8) Uani 1 1 d .
H35A H -0.0772 0.4756 -0.1238 0.076 Uiso 1 1 calc R
H35B H -0.1269 0.5053 -0.0407 0.076 Uiso 1 1 calc R
C36 C -0.028(2) 0.623(3) -0.029(2) 0.072(9) Uani 1 1 d .
H36A H 0.0264 0.6160 0.0061 0.087 Uiso 1 1 calc R
H36B H -0.0079 0.6441 -0.0723 0.087 Uiso 1 1 calc R
C37 C 0.003(2) 0.782(3) 0.090(2) 0.086(10) Uani 1 1 d .
H37A H 0.0227 0.8085 0.0504 0.103 Uiso 1 1 calc R
H37B H 0.0575 0.7728 0.1225 0.103 Uiso 1 1 calc R
C38 C -0.039(2) 0.850(2) 0.162(2) 0.106(12) Uani 1 1 d .
H38A H -0.0662 0.8194 0.1958 0.127 Uiso 1 1 calc R
H38B H 0.0099 0.9085 0.2069 0.127 Uiso 1 1 calc R
C39 C -0.494(3) 0.875(4) -0.022(4) 0.24(4) Uani 1 1 d D
H39B H -0.5406 0.9063 -0.0341 0.292 Uiso 1 1 calc R
H39A H -0.5249 0.8118 -0.0307 0.292 Uiso 1 1 calc R
C40 C -0.429(5) 0.870(7) -0.078(4) 0.43(8) Uani 1 1 d D
H40A H -0.3767 0.8479 -0.0596 0.517 Uiso 1 1 calc R
H40B H -0.4039 0.9321 -0.0760 0.517 Uiso 1 1 calc R

loop_
_atom_site_aniso_label
_atom_site_aniso_U_11
_atom_site_aniso_U_22
_atom_site_aniso_U_33
_atom_site_aniso_U_23
_atom_site_aniso_U_13
_atom_site_aniso_U_12
Pd1 0.0464(13) 0.0402(12) 0.0366(13) 0.0141(10) 0.0087(10) 0.0102(10)
Sn1 0.0657(14) 0.0469(12) 0.0350(12) 0.0110(9) 0.0080(10) 0.0157(10)
Sn2 0.0458(13) 0.0695(13) 0.0615(14) 0.0349(11) 0.0185(10) 0.0181(10)
Sn3 0.0557(13) 0.0606(13) 0.0512(13) 0.0244(10) 0.0172(10) 0.0140(10)
Sn4 0.0614(14) 0.0495(12) 0.0550(14) 0.0260(10) 0.0141(10) 0.0121(10)
Sn5 0.0638(14) 0.0548(12) 0.0430(13) 0.0181(10) 0.0168(10) 0.0180(10)
Sn6 0.0622(14) 0.0531(12) 0.0458(13) 0.0218(10) 0.0107(10) 0.0132(10)
Sn7 0.0473(13) 0.0591(13) 0.0577(14) 0.0238(10) -0.0069(10) 0.0006(10)
Sn8 0.0491(13) 0.0634(13) 0.0672(15) 0.0319(11) 0.0142(11) 0.0218(10)
Sn9 0.0777(15) 0.0610(13) 0.0375(13) 0.0219(10) 0.0036(11) 0.0200(11)
K1 0.056(4) 0.046(4) 0.036(4) 0.021(3) 0.010(3) 0.011(3)
K2 0.049(4) 0.045(3) 0.040(4) 0.018(3) 0.009(3) 0.017(3)
N1 0.10(2) 0.046(16) 0.06(2) 0.026(15) 0.02(2) 0.005(18)
N2 0.10(3) 0.031(15) 0.05(2) 0.013(15) -0.04(2) -0.012(17)
N3 0.07(2) 0.063(18) 0.06(2) -0.005(15) 0.026(18) 0.026(18)
N4 0.068(19) 0.07(2) 0.032(16) 0.004(14) 0.010(16) 0.041(17)
N5 0.14(3) 0.13(3) 0.17(3) 0.07(2) 0.07(2) 0.05(2)
N6 0.17(4) 0.32(6) 0.22(5) 0.01(5) -0.03(4) 0.01(4)
N7 0.24(5) 0.16(4) 0.23(5) 0.11(4) 0.08(4) 0.03(3)
O1 0.063(17) 0.083(15) 0.065(15) 0.049(12) 0.011(11) -0.027(14)
O2 0.059(16) 0.091(18) 0.066(16) 0.035(15) -0.009(13) 0.009(15)
O3 0.078(15) 0.074(15) 0.031(13) 0.026(13) 0.004(12) 0.012(15)
O4 0.094(16) 0.063(15) 0.048(16) 0.021(12) 0.008(12) 0.000(12)
O5 0.116(18) 0.098(19) 0.057(16) 0.037(14) 0.031(14) 0.068(14)
O6 0.047(12) 0.080(15) 0.096(16) 0.067(12) 0.034(11) 0.020(11)
O7 0.082(15) 0.089(16) 0.048(15) 0.040(15) 0.017(13) 0.039(13)
O8 0.104(17) 0.081(17) 0.067(16) 0.048(15) 0.028(13) 0.036(13)
O9 0.053(14) 0.063(16) 0.060(13) 0.028(12) 0.010(11) 0.028(14)
O10 0.063(14) 0.054(14) 0.051(13) 0.002(12) -0.012(12) 0.022(14)
O11 0.059(14) 0.084(15) 0.091(18) 0.052(14) 0.041(15) 0.025(14)
O12 0.064(15) 0.076(15) 0.057(17) 0.030(14) 0.021(14) 0.005(13)
C1 0.11(3) 0.11(3) 0.06(3) 0.06(2) 0.05(2) 0.06(3)
C2 0.09(3) 0.10(3) 0.04(2) 0.04(2) -0.02(2) 0.00(3)
C3 0.06(2) 0.11(3) 0.03(2) 0.02(2) -0.004(19) -0.02(3)
C4 0.08(3) 0.11(3) 0.05(3) 0.03(2) 0.03(2) 0.02(2)
C5 0.11(3) 0.05(3) 0.10(3) 0.00(2) -0.02(2) 0.04(2)
C6 0.11(3) 0.06(3) 0.12(4) 0.04(3) -0.01(3) 0.02(2)
C7 0.19(5) 0.06(2) 0.03(2) 0.032(19) 0.01(3) -0.02(3)
C8 0.05(3) 0.11(3) 0.05(2) 0.02(2) 0.021(19) -0.03(2)
C9 0.02(2) 0.10(3) 0.11(3) -0.01(3) 0.00(2) -0.01(2)
C10 0.07(3) 0.10(3) 0.08(3) 0.02(3) 0.02(3) 0.04(3)
C11 0.07(3) 0.10(3) 0.07(3) 0.03(3) -0.01(2) 0.05(3)
C12 0.07(3) 0.08(3) 0.15(4) 0.06(3) -0.02(2) 0.04(3)
C13 0.15(3) 0.08(2) 0.08(3) 0.03(2) 0.02(3) 0.08(2)
C14 0.22(4) 0.09(3) 0.03(2) 0.02(2) 0.03(3) 0.11(3)
C15 0.08(3) 0.15(4) 0.05(2) 0.05(2) 0.01(2) 0.05(2)
C17 0.15(4) 0.10(3) 0.07(3) 0.06(2) 0.03(3) 0.01(3)
C18 0.14(4) 0.03(2) 0.11(4) 0.04(2) -0.02(3) -0.02(2)
C21 0.12(4) 0.14(4) 0.04(3) 0.04(3) 0.00(2) 0.04(3)
C22 0.16(4) 0.11(3) 0.03(3) 0.05(3) 0.01(3) 0.08(3)
C23 0.08(3) 0.15(4) 0.10(3) 0.10(3) 0.02(2) 0.01(3)
C24 0.11(3) 0.11(3) 0.14(4) 0.10(3) 0.01(3) -0.01(2)
C25 0.10(3) 0.11(3) 0.12(3) 0.07(3) 0.03(3) 0.04(2)
C26 0.08(3) 0.06(2) 0.15(4) 0.04(2) 0.03(3) 0.01(2)
C27 0.08(3) 0.07(2) 0.09(3) 0.01(2) 0.01(2) -0.01(2)
C28 0.09(3) 0.07(2) 0.11(3) 0.00(2) 0.03(3) 0.01(2)
C29 0.09(3) 0.08(2) 0.08(3) 0.04(2) 0.08(3) 0.05(2)
C30 0.09(3) 0.09(3) 0.07(3) 0.04(2) 0.01(3) 0.03(2)
C31 0.09(3) 0.06(2) 0.06(3) 0.01(2) 0.00(3) 0.04(2)
C32 0.08(3) 0.013(19) 0.08(3) 0.007(19) -0.04(2) 0.00(2)
C33 0.04(2) 0.08(3) 0.06(2) 0.03(2) 0.00(2) 0.009(19)
C34 0.06(2) 0.03(2) 0.06(2) 0.009(19) 0.05(2) 0.00(2)
C35 0.08(3) 0.05(3) 0.08(2) 0.03(2) 0.05(2) 0.04(2)
C36 0.09(3) 0.08(3) 0.06(2) 0.03(2) 0.01(2) 0.06(3)
C37 0.08(3) 0.12(3) 0.06(2) 0.04(2) 0.01(2) 0.06(3)
C38 0.09(3) 0.11(3) 0.05(2) -0.01(2) -0.03(2) 0.03(2)
C39 0.23(6) 0.14(4) 0.20(7) 0.05(4) -0.13(6) -0.07(4)
C40 0.29(10) 0.68(17) 0.12(6) 0.09(8) 0.11(6) -0.11(10)

loop_
_atom_type_symbol
_atom_type_description
_atom_type_scat_dispersion_real
_atom_type_scat_dispersion_imag
_atom_type_scat_source
C C 0.0181 0.0091 'International Tables Vol C Tables 4.2.6.8 and 6.1.1.4'
H H 0.0000 0.0000 'International Tables Vol C Tables 4.2.6.8 and 6.1.1.4'
N N 0.0311 0.0180 'International Tables Vol C Tables 4.2.6.8 and 6.1.1.4'
O O 0.0492 0.0322 'International Tables Vol C Tables 4.2.6.8 and 6.1.1.4'
K K 0.3868 1.0657 'International Tables Vol C Tables 4.2.6.8 and 6.1.1.4'
Pd Pd 0.1215 3.9337 'International Tables Vol C Tables 4.2.6.8 and 6.1.1.4'
Sn Sn 0.0259 5.4591 'International Tables Vol C Tables 4.2.6.8 and 6.1.1.4'

loop_
_geom_angle_atom_site_label_1
_geom_angle_atom_site_label_2
_geom_angle_atom_site_label_3
_geom_angle
_geom_angle_site_symmetry_1
_geom_angle_site_symmetry_3
Sn4 Pd1 Sn6 173.29(8) . .
Sn4 Pd1 Sn8 64.67(7) . .
Sn6 Pd1 Sn8 120.21(8) . .
Sn4 Pd1 Sn1 116.97(8) . .
Sn6 Pd1 Sn1 65.92(6) . .
Sn8 Pd1 Sn1 116.51(8) . .
Sn4 Pd1 Sn7 117.78(8) . .
Sn6 Pd1 Sn7 68.88(7) . .
Sn8 Pd1 Sn7 62.79(6) . .
Sn1 Pd1 Sn7 64.16(7) . .
Sn4 Pd1 Sn5 65.94(6) . 2_676
Sn6 Pd1 Sn5 110.56(8) . 2_676
Sn8 Pd1 Sn5 69.65(7) . 2_676
Sn1 Pd1 Sn5 173.75(9) . 2_676
Sn7 Pd1 Sn5 120.09(9) . 2_676
Sn4 Pd1 Sn9 64.65(7) . .
Sn6 Pd1 Sn9 121.20(8) . .
Sn8 Pd1 Sn9 63.16(7) . .
Sn1 Pd1 Sn9 63.55(6) . .
Sn7 Pd1 Sn9 63.45(7) . .
Sn5 Pd1 Sn9 122.04(8) 2_676 .
Sn4 Pd1 Sn3 66.11(7) . .
Sn6 Pd1 Sn3 111.99(8) . .
Sn8 Pd1 Sn3 121.46(8) . .
Sn1 Pd1 Sn3 63.29(7) . .
Sn7 Pd1 Sn3 119.87(8) . .
Sn5 Pd1 Sn3 115.08(8) 2_676 .
Sn9 Pd1 Sn3 68.46(7) . .
Sn4 Pd1 Sn2 117.36(8) . 2_676
Sn6 Pd1 Sn2 63.87(7) . 2_676
Sn8 Pd1 Sn2 64.64(7) . 2_676
Sn1 Pd1 Sn2 117.16(8) . 2_676
Sn7 Pd1 Sn2 64.21(7) . 2_676
Sn5 Pd1 Sn2 63.71(7) 2_676 2_676
Sn9 Pd1 Sn2 117.87(8) . 2_676
Sn3 Pd1 Sn2 173.46(8) . 2_676
Pd1 Sn1 Sn3 58.57(6) . .
Pd1 Sn1 Sn9 58.37(6) . .
Sn3 Sn1 Sn9 64.85(6) . .
Pd1 Sn1 Sn7 57.94(7) . .
Sn3 Sn1 Sn7 110.33(7) . .
Sn9 Sn1 Sn7 59.68(6) . .
Pd1 Sn1 Sn5 80.88(7) . .
Sn3 Sn1 Sn5 67.69(7) . .
Sn9 Sn1 Sn5 128.64(7) . .
Sn7 Sn1 Sn5 124.47(7) . .
Pd1 Sn1 Sn6 56.84(6) . .
Sn3 Sn1 Sn6 101.73(7) . .
Sn9 Sn1 Sn6 108.86(7) . .
Sn7 Sn1 Sn6 63.39(6) . .
Sn5 Sn1 Sn6 63.16(6) . .
Pd1 Sn2 Sn6 57.51(6) 2_676 2_676
Pd1 Sn2 Sn5 57.88(6) 2_676 .
Sn6 Sn2 Sn5 101.50(7) 2_676 .
Pd1 Sn2 Sn7 57.58(7) 2_676 2_676
Sn6 Sn2 Sn7 64.11(6) 2_676 2_676
Sn5 Sn2 Sn7 109.25(8) . 2_676
Pd1 Sn2 Sn3 81.31(7) 2_676 .
Sn6 Sn2 Sn3 63.40(6) 2_676 .
Sn5 Sn2 Sn3 67.50(7) . .
Sn7 Sn2 Sn3 125.12(8) 2_676 .
Pd1 Sn2 Sn8 57.18(6) 2_676 2_676
Sn6 Sn2 Sn8 108.26(7) 2_676 2_676
Sn5 Sn2 Sn8 64.72(6) . 2_676
Sn7 Sn2 Sn8 58.21(6) 2_676 2_676
Sn3 Sn2 Sn8 128.27(8) . 2_676
Pd1 Sn3 Sn1 58.15(6) . .
Pd1 Sn3 Sn2 105.09(7) . .
Sn1 Sn3 Sn2 112.88(8) . .
Pd1 Sn3 Sn4 56.17(6) . .
Sn1 Sn3 Sn4 104.78(7) . .
Sn2 Sn3 Sn4 115.67(7) . .
Pd1 Sn3 Sn6 71.78(7) . 2_676
Sn1 Sn3 Sn6 124.85(8) . 2_676
Sn2 Sn3 Sn6 57.86(6) . 2_676
Sn4 Sn3 Sn6 57.87(6) . 2_676
Pd1 Sn3 Sn9 55.71(6) . .
Sn1 Sn3 Sn9 57.71(6) . .
Sn2 Sn3 Sn9 160.72(8) . .
Sn4 Sn3 Sn9 57.37(6) . .
Sn6 Sn3 Sn9 111.56(8) 2_676 .
Pd1 Sn4 Sn8 58.10(6) . .
Pd1 Sn4 Sn9 58.42(6) . .
Sn8 Sn4 Sn9 59.05(7) . .
Pd1 Sn4 Sn6 74.73(7) . 2_676
Sn8 Sn4 Sn6 122.57(8) . 2_676
Sn9 Sn4 Sn6 121.43(8) . 2_676
Pd1 Sn4 Sn5 57.69(6) . 2_676
Sn8 Sn4 Sn5 64.33(7) . 2_676
Sn9 Sn4 Sn5 109.58(7) . 2_676
Sn6 Sn4 Sn5 63.45(6) 2_676 2_676
Pd1 Sn4 Sn3 57.73(6) . .
Sn8 Sn4 Sn3 108.76(7) . .
Sn9 Sn4 Sn3 63.35(6) . .
Sn6 Sn4 Sn3 62.59(6) 2_676 .
Sn5 Sn4 Sn3 102.63(7) 2_676 .
Pd1 Sn5 Sn2 58.41(7) 2_676 .
Pd1 Sn5 Sn1 105.32(8) 2_676 .
Sn2 Sn5 Sn1 111.91(8) . .
Pd1 Sn5 Sn4 56.37(6) 2_676 2_676
Sn2 Sn5 Sn4 105.34(8) . 2_676
Sn1 Sn5 Sn4 116.52(8) . 2_676
Pd1 Sn5 Sn6 71.38(7) 2_676 .
Sn2 Sn5 Sn6 124.60(7) . .
Sn1 Sn5 Sn6 58.98(6) . .
Sn4 Sn5 Sn6 57.62(6) 2_676 .
Pd1 Sn6 Sn2 58.62(6) . 2_676
Pd1 Sn6 Sn4 111.92(8) . 2_676
Sn2 Sn6 Sn4 118.22(7) 2_676 2_676
Pd1 Sn6 Sn1 57.24(6) . .
Sn2 Sn6 Sn1 105.99(7) 2_676 .
Sn4 Sn6 Sn1 116.72(7) 2_676 .
Pd1 Sn6 Sn3 79.41(7) . 2_676
Sn2 Sn6 Sn3 58.74(6) 2_676 2_676
Sn4 Sn6 Sn3 59.54(6) 2_676 2_676
Sn1 Sn6 Sn3 132.40(7) . 2_676
Pd1 Sn6 Sn7 55.77(6) . .
Sn2 Sn6 Sn7 58.28(6) 2_676 .
Sn4 Sn6 Sn7 167.64(7) 2_676 .
Sn1 Sn6 Sn7 57.30(6) . .
Sn3 Sn6 Sn7 115.08(7) 2_676 .
Pd1 Sn6 Sn5 78.26(7) . .
Sn2 Sn6 Sn5 132.77(7) 2_676 .
Sn4 Sn6 Sn5 58.93(6) 2_676 .
Sn1 Sn6 Sn5 57.87(6) . .
Sn3 Sn6 Sn5 97.64(7) 2_676 .
Sn7 Sn6 Sn5 113.52(7) . .
Pd1 Sn7 Sn8 58.42(6) . .
Pd1 Sn7 Sn9 58.40(6) . .
Sn8 Sn7 Sn9 60.02(6) . .
Pd1 Sn7 Sn1 57.90(6) . .
Sn8 Sn7 Sn1 107.68(8) . .
Sn9 Sn7 Sn1 59.80(6) . .
Pd1 Sn7 Sn2 58.21(7) . 2_676
Sn8 Sn7 Sn2 61.10(7) . 2_676
Sn9 Sn7 Sn2 108.60(7) . 2_676
Sn1 Sn7 Sn2 107.10(8) . 2_676
Pd1 Sn7 Sn6 55.35(6) . .
Sn8 Sn7 Sn6 105.45(8) . .
Sn9 Sn7 Sn6 105.80(7) . .
Sn1 Sn7 Sn6 59.31(6) . .
Sn2 Sn7 Sn6 57.61(6) 2_676 .
Pd1 Sn8 Sn7 58.80(7) . .
Pd1 Sn8 Sn9 58.73(6) . .
Sn7 Sn8 Sn9 60.62(7) . .
Pd1 Sn8 Sn4 57.23(6) . .
Sn7 Sn8 Sn4 108.16(8) . .
Sn9 Sn8 Sn4 60.63(7) . .
Pd1 Sn8 Sn2 58.18(6) . 2_676
Sn7 Sn8 Sn2 60.69(6) . 2_676
Sn9 Sn8 Sn2 108.75(7) . 2_676
Sn4 Sn8 Sn2 106.07(7) . 2_676
Pd1 Sn9 Sn8 58.11(6) . .
Pd1 Sn9 Sn7 58.15(7) . .
Sn8 Sn9 Sn7 59.36(6) . .
Pd1 Sn9 Sn1 58.08(6) . .
Sn8 Sn9 Sn1 107.74(8) . .
Sn7 Sn9 Sn1 60.52(6) . .
Pd1 Sn9 Sn4 56.94(6) . .
Sn8 Sn9 Sn4 60.32(6) . .
Sn7 Sn9 Sn4 106.93(7) . .
Sn1 Sn9 Sn4 106.14(7) . .
Pd1 Sn9 Sn3 55.83(6) . .
Sn8 Sn9 Sn3 106.57(7) . .
Sn7 Sn9 Sn3 105.24(7) . .
Sn1 Sn9 Sn3 57.44(6) . .
Sn4 Sn9 Sn3 59.28(6) . .
O4 K1 O5 120.7(6) . .
O4 K1 O1 133.8(6) . .
O5 K1 O1 100.3(7) . .
O4 K1 O6 99.8(6) . .
O5 K1 O6 59.2(7) . .
O1 K1 O6 120.3(5) . .
O4 K1 O2 95.7(7) . .
O5 K1 O2 139.5(6) . .
O1 K1 O2 57.8(7) . .
O6 K1 O2 100.2(6) . .
O4 K1 O3 59.4(7) . .
O5 K1 O3 98.9(6) . .
O1 K1 O3 96.3(6) . .
O6 K1 O3 138.9(5) . .
O2 K1 O3 115.9(6) . .
O4 K1 N1 119.6(8) . .
O5 K1 N1 61.2(8) . .
O1 K1 N1 61.1(7) . .
O6 K1 N1 119.3(7) . .
O2 K1 N1 117.8(8) . .
O3 K1 N1 60.9(7) . .
O4 K1 N2 61.9(7) . .
O5 K1 N2 120.3(9) . .
O1 K1 N2 116.4(8) . .
O6 K1 N2 61.8(7) . .
O2 K1 N2 59.6(8) . .
O3 K1 N2 120.1(7) . .
N1 K1 N2 177.4(8) . .
O9 K2 O12 134.4(6) . .
O9 K2 O7 93.0(5) . .
O12 K2 O7 128.4(5) . .
O9 K2 O10 59.5(6) . .
O12 K2 O10 96.4(6) . .
O7 K2 O10 130.3(6) . .
O9 K2 O8 113.8(6) . .
O12 K2 O8 104.7(7) . .
O7 K2 O8 59.2(7) . .
O10 K2 O8 92.7(6) . .
O9 K2 O11 96.9(6) . .
O12 K2 O11 59.3(7) . .
O7 K2 O11 103.7(7) . .
O10 K2 O11 119.0(6) . .
O8 K2 O11 144.5(5) . .
O9 K2 N4 119.0(7) . .
O12 K2 N4 60.7(7) . .
O7 K2 N4 119.7(7) . .
O10 K2 N4 60.2(7) . .
O8 K2 N4 61.2(7) . .
O11 K2 N4 119.3(7) . .
O9 K2 N3 61.3(7) . .
O12 K2 N3 118.9(8) . .
O7 K2 N3 60.4(8) . .
O10 K2 N3 120.1(8) . .
O8 K2 N3 118.9(9) . .
O11 K2 N3 60.3(7) . .
N4 K2 N3 179.6(8) . .
C7 N1 C1 115(3) . .
C7 N1 C13 112(3) . .
C1 N1 C13 110(3) . .
C7 N1 K1 106.7(17) . .
C1 N1 K1 106.0(15) . .
C13 N1 K1 107.1(17) . .
C12 N2 C6 112(3) . .
C12 N2 C18 112(3) . .
C6 N2 C18 110(3) . .
C12 N2 K1 111.3(18) . .
C6 N2 K1 105.7(16) . .
C18 N2 K1 105.5(17) . .
C33 N3 C21 107(3) . .
C33 N3 C27 110(3) . .
C21 N3 C27 111(3) . .
C33 N3 K2 108.3(17) . .
C21 N3 K2 108.4(19) . .
C27 N3 K2 111.4(17) . .
C32 N4 C38 109(2) . .
C32 N4 C26 109(3) . .
C38 N4 C26 111(3) . .
C32 N4 K2 108.5(16) . .
C38 N4 K2 110.2(16) . .
C26 N4 K2 110.0(17) . .
C8 O1 C9 109(3) . .
C8 O1 K1 116.9(18) . .
C9 O1 K1 115.4(17) . .
C10 O2 C11 111(3) . .
C10 O2 K1 116(2) . .
C11 O2 K1 115.4(17) . .
C2 O3 C3 110(2) . .
C2 O3 K1 110.2(14) . .
C3 O3 K1 111.6(15) . .
C5 O4 C4 113(3) . .
C5 O4 K1 118.2(17) . .
C4 O4 K1 115.9(16) . .
C14 O5 C15 110(2) . .
C14 O5 K1 115.4(19) . .
C15 O5 K1 118.0(17) . .
C16 O6 C17 113(3) . .
C16 O6 K1 113.7(16) . .
C17 O6 K1 116.1(17) . .
C23 O7 C22 113(3) . .
C23 O7 K2 114.7(16) . .
C22 O7 K2 119.9(16) . .
C24 O8 C25 108(3) . .
C24 O8 K2 116.9(17) . .
C25 O8 K2 112.7(17) . .
C35 O9 C34 113(2) . .
C35 O9 K2 117.4(14) . .
C34 O9 K2 114.8(14) . .
C37 O10 C36 111(2) . .
C37 O10 K2 115.5(15) . .
C36 O10 K2 114.0(14) . .
C29 O11 C28 116(2) . .
C29 O11 K2 111.8(16) . .
C28 O11 K2 112.7(17) . .
C31 O12 C30 113(3) . .
C31 O12 K2 119.0(17) . .
C30 O12 K2 118.5(18) . .
C2 C1 N1 118(2) . .
O3 C2 C1 108(3) . .
O3 C3 C4 108(3) . .
O4 C4 C3 112(3) . .
O4 C5 C6 109(2) . .
N2 C6 C5 115(3) . .
C8 C7 N1 119(3) . .
O1 C8 C7 112(3) . .
O1 C9 C10 105(3) . .
O2 C10 C9 110(3) . .
O2 C11 C12 112(3) . .
N2 C12 C11 112(2) . .
N1 C13 C14 115(3) . .
O5 C14 C13 106(2) . .
O5 C15 C16 110(3) . .
O6 C16 C15 113(3) . .
O6 C17 C18 111(3) . .
C17 C18 N2 118(3) . .
C19 C19 N5 104(4) 2_576 .
N3 C21 C22 120(3) . .
C21 C22 O7 110(3) . .
O7 C23 C24 108(3) . .
O8 C24 C23 111(3) . .
O8 C25 C26 105(3) . .
C25 C26 N4 111(2) . .
C28 C27 N3 111(2) . .
O11 C28 C27 112(3) . .
O11 C29 C30 113(3) . .
O12 C30 C29 110(3) . .
O12 C31 C32 113(3) . .
N4 C32 C31 117(2) . .
N3 C33 C34 115(3) . .
O9 C34 C33 112(2) . .
O9 C35 C36 108(2) . .
O10 C36 C35 109(2) . .
O10 C37 C38 109(3) . .
N4 C38 C37 111(2) . .
N7 C39 C40 97(4) . .
C39 C40 N6 100(6) . .

loop_
_geom_bond_atom_site_label_1
_geom_bond_atom_site_label_2
_geom_bond_distance
_geom_bond_site_symmetry_2
Pd1 Sn4 2.857(2) .
Pd1 Sn6 2.882(2) .
Pd1 Sn8 2.885(3) .
Pd1 Sn1 2.895(3) .
Pd1 Sn7 2.896(3) .
Pd1 Sn5 2.900(3) 2_676
Pd1 Sn9 2.904(3) .
Pd1 Sn3 2.908(3) .
Pd1 Sn2 2.917(3) 2_676
Sn1 Sn3 3.044(3) .
Sn1 Sn9 3.054(3) .
Sn1 Sn7 3.076(3) .
Sn1 Sn5 3.106(3) .
Sn1 Sn6 3.143(3) .
Sn2 Pd1 2.917(3) 2_676
Sn2 Sn6 3.067(3) 2_676
Sn2 Sn5 3.070(3) .
Sn2 Sn7 3.090(3) 2_676
Sn2 Sn3 3.096(3) .
Sn2 Sn8 3.102(3) 2_676
Sn3 Sn4 3.145(3) .
Sn3 Sn6 3.239(3) 2_676
Sn3 Sn9 3.270(3) .
Sn4 Sn8 3.071(3) .
Sn4 Sn9 3.081(3) .
Sn4 Sn6 3.089(3) 2_676
Sn4 Sn5 3.133(3) 2_676
Sn5 Pd1 2.900(3) 2_676
Sn5 Sn4 3.133(3) 2_676
Sn5 Sn6 3.272(3) .
Sn6 Sn2 3.067(3) 2_676
Sn6 Sn4 3.089(3) 2_676
Sn6 Sn3 3.239(3) 2_676
Sn6 Sn7 3.268(3) .
Sn7 Sn8 3.012(3) .
Sn7 Sn9 3.050(3) .
Sn7 Sn2 3.090(3) 2_676
Sn8 Sn9 3.032(3) .
Sn8 Sn2 3.102(3) 2_676
K1 O4 2.820(18) .
K1 O5 2.838(19) .
K1 O1 2.856(18) .
K1 O6 2.867(16) .
K1 O2 2.88(2) .
K1 O3 2.925(17) .
K1 N1 3.02(2) .
K1 N2 3.03(2) .
K2 O9 2.815(17) .
K2 O12 2.823(19) .
K2 O7 2.837(17) .
K2 O10 2.852(17) .
K2 O8 2.855(19) .
K2 O11 2.925(17) .
K2 N4 2.98(2) .
K2 N3 3.01(2) .
N1 C7 1.47(4) .
N1 C1 1.48(3) .
N1 C13 1.51(3) .
N2 C12 1.45(3) .
N2 C6 1.48(4) .
N2 C18 1.48(4) .
N3 C33 1.43(3) .
N3 C21 1.44(4) .
N3 C27 1.53(3) .
N4 C32 1.45(4) .
N4 C38 1.46(3) .
N4 C26 1.57(4) .
N5 C19 1.490(11) .
N6 C40 1.47(7) .
N7 C39 1.37(5) .
O1 C8 1.38(4) .
O1 C9 1.45(3) .
O2 C10 1.34(4) .
O2 C11 1.41(3) .
O3 C2 1.42(3) .
O3 C3 1.44(3) .
O4 C5 1.42(3) .
O4 C4 1.42(3) .
O5 C14 1.42(3) .
O5 C15 1.43(3) .
O6 C16 1.39(3) .
O6 C17 1.41(3) .
O7 C23 1.45(3) .
O7 C22 1.48(3) .
O8 C24 1.42(3) .
O8 C25 1.44(3) .
O9 C35 1.41(3) .
O9 C34 1.42(3) .
O10 C37 1.41(3) .
O10 C36 1.42(3) .
O11 C29 1.43(3) .
O11 C28 1.44(3) .
O12 C31 1.39(3) .
O12 C30 1.40(3) .
C1 C2 1.43(3) .
C3 C4 1.46(3) .
C5 C6 1.56(4) .
C7 C8 1.46(4) .
C9 C10 1.51(4) .
C11 C12 1.50(4) .
C13 C14 1.52(4) .
C15 C16 1.48(3) .
C17 C18 1.48(4) .
C19 C19 1.35(6) 2_576
C21 C22 1.45(4) .
C23 C24 1.49(4) .
C25 C26 1.55(4) .
C27 C28 1.46(4) .
C29 C30 1.46(3) .
C31 C32 1.46(4) .
C33 C34 1.50(3) .
C35 C36 1.53(3) .
C37 C38 1.52(4) .
C39 C40 1.418(11) .
